data_2223431
loop_
_publ_author_name
'Chen, Li-Zhuang'

_publ_section_title
;
 Quininium tetrachloridozinc(II)
;
_journal_coeditor_code HY2224
_journal_issue 10
_journal_name_full 'Acta Crystallographica Section E'
_journal_page_first m1172
_journal_paper_doi 10.1107/S1600536809035442
_journal_volume 65
_journal_year 2009
_chemical_formula_iupac '(C20 H26 N2 O2) [Zn Cl4]'
_chemical_formula_moiety 'C20 H26 N2 O2 2+, Cl4 Zn 2-'
_chemical_formula_sum 'C20 H26 Cl4 N2 O2 Zn'
_chemical_formula_weight 533.60
_chemical_name_common 'Quininium tetrachloridozinc(II)'
_chemical_name_systematic
;
2-[hydroxy(6-methoxyquinolin-1-ium-4-yl)methyl]-8-vinylquinuclidin-1-ium
tetrachloridozinc(II)
;
_space_group_IT_number 19
_symmetry_cell_setting orthorhombic
_symmetry_space_group_name_Hall 'P 2ac 2ab'
_symmetry_space_group_name_H-M 'P 21 21 21'
_atom_sites_solution_hydrogens geom
_atom_sites_solution_primary direct
_atom_sites_solution_secondary difmap
_audit_creation_method SHELXL-97
_cell_angle_alpha 90.00
_cell_angle_beta 90.00
_cell_angle_gamma 90.00
_cell_formula_units_Z 4
_cell_length_a 9.518(2)
_cell_length_b 15.680(5)
_cell_length_c 15.846(5)
_cell_measurement_reflns_used 4325
_cell_measurement_temperature 293(2)
_cell_measurement_theta_max 26.00
_cell_measurement_theta_min 2.60
_cell_volume 2364.9(12)
_computing_cell_refinement 'CrystalClear (Rigaku, 2005)'
_computing_data_collection 'CrystalClear (Rigaku, 2005)'
_computing_data_reduction 'CrystalClear (Rigaku, 2005)'
_computing_molecular_graphics 'SHELXTL (Sheldrick, 2008)'
_computing_publication_material 'SHELXTL (Sheldrick, 2008)'
_computing_structure_refinement 'SHELXL97 (Sheldrick, 2008)'
_computing_structure_solution 'SHELXS97 (Sheldrick, 2008)'
_diffrn_ambient_temperature 293(2)
_diffrn_detector_area_resol_mean 13.6612
_diffrn_measured_fraction_theta_full 0.994
_diffrn_measured_fraction_theta_max 0.994
_diffrn_measurement_device_type 'Rigaku SCXmini CCD'
_diffrn_measurement_method \w
_diffrn_radiation_monochromator graphite
_diffrn_radiation_source 'fine-focus sealed tube'
_diffrn_radiation_type MoK\a
_diffrn_radiation_wavelength 0.71073
_diffrn_reflns_av_R_equivalents 0.0382
_diffrn_reflns_av_sigmaI/netI 0.0329
_diffrn_reflns_limit_h_max 11
_diffrn_reflns_limit_h_min -11
_diffrn_reflns_limit_k_max 19
_diffrn_reflns_limit_k_min -19
_diffrn_reflns_limit_l_max 19
_diffrn_reflns_limit_l_min -19
_diffrn_reflns_number 21856
_diffrn_reflns_theta_full 26.00
_diffrn_reflns_theta_max 26.00
_diffrn_reflns_theta_min 2.60
_exptl_absorpt_coefficient_mu 1.509
_exptl_absorpt_correction_T_max 0.6950
_exptl_absorpt_correction_T_min 0.6602
_exptl_absorpt_correction_type multi-scan
_exptl_absorpt_process_details '(CrystalClear; Rigaku, 2005)'
_exptl_crystal_colour colorless
_exptl_crystal_density_diffrn 1.499
_exptl_crystal_density_method 'not measured'
_exptl_crystal_description block
_exptl_crystal_F_000 1096
_exptl_crystal_size_max 0.30
_exptl_crystal_size_mid 0.28
_exptl_crystal_size_min 0.26
_refine_diff_density_max 0.833
_refine_diff_density_min -0.391
_refine_ls_abs_structure_details 'Flack (1983), 2005 Friedel pairs'
_refine_ls_abs_structure_Flack 0.007(11)
_refine_ls_extinction_method none
_refine_ls_goodness_of_fit_ref 1.086
_refine_ls_hydrogen_treatment mixed
_refine_ls_matrix_type full
_refine_ls_number_parameters 267
_refine_ls_number_reflns 4631
_refine_ls_number_restraints 0
_refine_ls_restrained_S_all 1.086
_refine_ls_R_factor_all 0.0378
_refine_ls_R_factor_gt 0.0342
_refine_ls_shift/su_max 0.000
_refine_ls_shift/su_mean 0.000
_refine_ls_structure_factor_coef Fsqd
_refine_ls_weighting_details 'calc w=1/[\s^2^(Fo^2^)+(0.0449P)^2^+0.0454P] where P=(Fo^2^+2Fc^2^)/3'
_refine_ls_weighting_scheme calc
_refine_ls_wR_factor_gt 0.0850
_refine_ls_wR_factor_ref 0.0870
_reflns_number_gt 4325
_reflns_number_total 4631
_reflns_threshold_expression I>2\s(I)
_cod_data_source_file hy2224.cif
_cod_data_source_block I
_cod_depositor_comments
;
The following automatic conversions were performed:
'_symmetry_cell_setting' value 'Orthorhombic' changed to 'orthorhombic'
according to '/home/saulius/struct/CIF-dictionaries/cif_core.dic'
dictionary named 'cif_core.dic' version 2.4.1 from 2010-06-29.

Automatic conversion script
Id: cif_fix_enum 1527 2010-12-29 10:47:43Z saulius 

The following automatic conversions were performed:

'_symmetry_cell_setting' value 'Orthorhombic' changed to
'orthorhombic' according to
/home/saulius/struct/CIF-dictionaries/cif_core.dic dictionary named
'cif_core.dic' version 2.4.1 from 2010-06-29.

Automatic conversion script
Id: cif_fix_values 1715 2011-07-08 13:25:40Z adriana 
;
_cod_original_cell_volume 2364.8(12)
_cod_database_code 2223431
_cod_database_fobs_code 2223431

loop_
_symmetry_equiv_pos_as_xyz
'x, y, z'
'-x+1/2, -y, z+1/2'
'-x, y+1/2, -z+1/2'
'x+1/2, -y+1/2, -z'

loop_
_atom_site_type_symbol
_atom_site_label
_atom_site_fract_x
_atom_site_fract_y
_atom_site_fract_z
_atom_site_U_iso_or_equiv
_atom_site_adp_type
_atom_site_calc_flag
_atom_site_refinement_flags
_atom_site_occupancy
_atom_site_disorder_assembly
_atom_site_disorder_group
C C1 -0.0187(4) 0.4580(3) 0.6721(3) 0.0622(11) Uani d . 1 . .
H H1A -0.0926 0.4733 0.7104 0.093 Uiso calc R 1 . .
H H1B 0.0314 0.5083 0.6553 0.093 Uiso calc R 1 . .
H H1C 0.0448 0.4192 0.6994 0.093 Uiso calc R 1 . .
C C2 0.0120(3) 0.3916(2) 0.5375(2) 0.0439(8) Uani d . 1 . .
C C3 -0.0535(4) 0.3493(3) 0.4687(3) 0.0565(10) Uani d . 1 . .
H H3A -0.1510 0.3453 0.4672 0.068 Uiso calc R 1 . .
C C4 0.1544(3) 0.4008(2) 0.53945(19) 0.0379(7) Uani d . 1 . .
H H4A 0.1964 0.4303 0.5837 0.045 Uiso calc R 1 . .
C C5 0.0225(4) 0.3151(3) 0.4059(3) 0.0546(10) Uani d . 1 . .
H H5A -0.0219 0.2884 0.3607 0.065 Uiso calc R 1 . .
C C6 0.1695(4) 0.3200(2) 0.4091(2) 0.0439(8) Uani d . 1 . .
C C7 0.2396(3) 0.3655(2) 0.47377(19) 0.0360(7) Uani d . 1 . .
C C8 0.3871(5) 0.2812(2) 0.3483(2) 0.0522(9) Uani d . 1 . .
H H8A 0.4358 0.2514 0.3069 0.063 Uiso calc R 1 . .
C C9 0.4602(4) 0.3271(2) 0.4088(2) 0.0473(8) Uani d . 1 . .
H H9A 0.5579 0.3290 0.4074 0.057 Uiso calc R 1 . .
C C10 0.3868(4) 0.37042(19) 0.47189(19) 0.0370(7) Uani d . 1 . .
C C11 0.4690(3) 0.4239(2) 0.5343(2) 0.0359(7) Uani d . 1 . .
H H11A 0.4266 0.4181 0.5903 0.043 Uiso calc R 1 . .
C C12 0.4575(3) 0.51712(19) 0.50559(19) 0.0335(6) Uani d . 1 . .
H H12A 0.3577 0.5282 0.4950 0.040 Uiso calc R 1 . .
C C13 0.5370(4) 0.5386(2) 0.4226(2) 0.0450(8) Uani d . 1 . .
H H13A 0.5877 0.4887 0.4030 0.054 Uiso calc R 1 . .
H H13B 0.4703 0.5550 0.3792 0.054 Uiso calc R 1 . .
C C14 0.5133(5) 0.8073(3) 0.3607(3) 0.0702(12) Uani d . 1 . .
H H14A 0.6090 0.8365 0.3835 0.084 Uiso d R 1 . .
H H14B 0.4720 0.8325 0.3176 0.084 Uiso d R 1 . .
C C15 0.4802(5) 0.7337(2) 0.3974(2) 0.0543(9) Uani d . 1 . .
H H15A 0.4002 0.7055 0.3785 0.065 Uiso calc R 1 . .
C C16 0.5622(4) 0.6934(2) 0.4666(2) 0.0459(8) Uani d . 1 . .
H H16A 0.6324 0.7345 0.4862 0.055 Uiso calc R 1 . .
C C17 0.4685(4) 0.6691(2) 0.5419(2) 0.0466(8) Uani d . 1 . .
H H17A 0.4823 0.7096 0.5874 0.056 Uiso calc R 1 . .
H H17B 0.3705 0.6711 0.5251 0.056 Uiso calc R 1 . .
C C18 0.6398(3) 0.6114(2) 0.4387(2) 0.0463(8) Uani d . 1 . .
H H18A 0.6929 0.6231 0.3869 0.056 Uiso calc R 1 . .
C C19 0.7406(4) 0.5846(3) 0.5081(3) 0.0600(10) Uani d . 1 . .
H H19A 0.8157 0.6262 0.5131 0.072 Uiso calc R 1 . .
H H19B 0.7820 0.5298 0.4944 0.072 Uiso calc R 1 . .
C C20 0.6600(4) 0.5785(2) 0.5913(2) 0.0526(9) Uani d . 1 . .
H H20A 0.6838 0.5258 0.6201 0.063 Uiso calc R 1 . .
H H20B 0.6849 0.6259 0.6277 0.063 Uiso calc R 1 . .
N N1 0.5046(3) 0.58063(17) 0.57192(16) 0.0402(6) Uani d . 1 . .
H H1 0.4592 0.5654 0.6278 0.054(11) Uiso d R 1 . .
N N2 0.2491(4) 0.27970(18) 0.34941(18) 0.0525(8) Uani d . 1 . .
H H2A 0.2064 0.2518 0.3104 0.063 Uiso calc R 1 . .
O O1 -0.0779(2) 0.41778(18) 0.59904(17) 0.0549(6) Uani d . 1 . .
O O2 0.6096(2) 0.39639(15) 0.53783(16) 0.0474(5) Uani d . 1 . .
H H2B 0.623(4) 0.386(2) 0.604(2) 0.050(10) Uiso d . 1 . .
Cl Cl1 0.32557(9) 0.53094(5) 0.73304(5) 0.0476(2) Uani d . 1 . .
Cl Cl2 0.62582(8) 0.38284(6) 0.74196(5) 0.0480(2) Uani d . 1 . .
Cl Cl3 0.27211(10) 0.29305(6) 0.72517(6) 0.0567(2) Uani d . 1 . .
Cl Cl4 0.38062(10) 0.39886(6) 0.92702(5) 0.0538(2) Uani d . 1 . .
Zn Zn1 0.39476(4) 0.40056(2) 0.78665(2) 0.04004(11) Uani d . 1 . .

loop_
_atom_site_aniso_label
_atom_site_aniso_U_11
_atom_site_aniso_U_22
_atom_site_aniso_U_33
_atom_site_aniso_U_12
_atom_site_aniso_U_13
_atom_site_aniso_U_23
C1 0.037(2) 0.075(3) 0.074(3) 0.0023(19) 0.0023(18) -0.016(2)
C2 0.0350(17) 0.0454(19) 0.0514(19) -0.0047(14) -0.0067(14) 0.0100(17)
C3 0.038(2) 0.060(2) 0.071(3) -0.0166(16) -0.0170(19) 0.013(2)
C4 0.0322(16) 0.0390(16) 0.0424(16) -0.0033(13) -0.0059(12) 0.0030(15)
C5 0.057(2) 0.058(2) 0.049(2) -0.0198(19) -0.0221(18) 0.0062(19)
C6 0.056(2) 0.0389(17) 0.0373(17) -0.0115(15) -0.0109(15) 0.0048(14)
C7 0.0404(18) 0.0328(15) 0.0349(16) -0.0069(13) -0.0076(13) 0.0028(13)
C8 0.070(3) 0.0444(19) 0.0419(19) -0.0024(18) 0.0033(19) -0.0030(15)
C9 0.050(2) 0.0464(19) 0.0458(19) -0.0008(15) 0.0029(16) -0.0048(16)
C10 0.0435(18) 0.0342(15) 0.0332(15) -0.0023(14) -0.0046(14) 0.0049(12)
C11 0.0299(15) 0.0419(17) 0.0361(16) -0.0032(12) 0.0003(13) -0.0015(13)
C12 0.0322(15) 0.0377(16) 0.0305(15) -0.0063(12) -0.0002(12) -0.0013(13)
C13 0.057(2) 0.0420(18) 0.0358(18) -0.0028(15) 0.0082(15) 0.0010(15)
C14 0.101(3) 0.057(2) 0.052(2) 0.012(2) 0.008(2) 0.002(2)
C15 0.063(2) 0.050(2) 0.050(2) 0.0002(18) -0.0042(18) 0.0006(18)
C16 0.051(2) 0.0398(18) 0.0471(19) -0.0092(15) -0.0009(15) -0.0010(15)
C17 0.053(2) 0.0382(18) 0.048(2) -0.0040(15) 0.0082(16) -0.0041(16)
C18 0.0415(19) 0.0481(19) 0.0493(19) -0.0061(14) 0.0130(14) 0.0055(16)
C19 0.036(2) 0.062(3) 0.082(3) -0.0065(16) 0.0003(18) 0.008(2)
C20 0.050(2) 0.052(2) 0.056(2) -0.0138(16) -0.0220(17) 0.0008(17)
N1 0.0450(15) 0.0444(16) 0.0311(14) -0.0081(12) 0.0002(11) -0.0049(12)
N2 0.078(2) 0.0424(17) 0.0375(15) -0.0137(15) -0.0152(15) -0.0065(13)
O1 0.0331(13) 0.0688(17) 0.0628(16) -0.0017(11) -0.0025(11) 0.0023(13)
O2 0.0338(12) 0.0493(13) 0.0592(15) 0.0056(11) -0.0064(10) 0.0012(12)
Cl1 0.0530(5) 0.0456(4) 0.0441(5) 0.0086(4) 0.0062(4) 0.0019(4)
Cl2 0.0369(4) 0.0630(5) 0.0440(4) 0.0088(4) 0.0028(3) -0.0093(4)
Cl3 0.0517(5) 0.0551(5) 0.0632(6) -0.0041(4) 0.0097(4) -0.0149(5)
Cl4 0.0589(5) 0.0679(5) 0.0345(4) 0.0052(5) 0.0070(4) 0.0025(4)
Zn1 0.0409(2) 0.0449(2) 0.03432(18) 0.00593(17) 0.00545(15) -0.00051(16)

loop_
_atom_type_symbol
_atom_type_description
_atom_type_scat_dispersion_real
_atom_type_scat_dispersion_imag
_atom_type_scat_source
C C 0.0033 0.0016 'International Tables Vol C Tables 4.2.6.8 and 6.1.1.4'
H H 0.0000 0.0000 'International Tables Vol C Tables 4.2.6.8 and 6.1.1.4'
N N 0.0061 0.0033 'International Tables Vol C Tables 4.2.6.8 and 6.1.1.4'
O O 0.0106 0.0060 'International Tables Vol C Tables 4.2.6.8 and 6.1.1.4'
Cl Cl 0.1484 0.1585 'International Tables Vol C Tables 4.2.6.8 and 6.1.1.4'
Zn Zn 0.2839 1.4301 'International Tables Vol C Tables 4.2.6.8 and 6.1.1.4'

loop_
_geom_angle_atom_site_label_1
_geom_angle_atom_site_label_2
_geom_angle_atom_site_label_3
_geom_angle_site_symmetry_1
_geom_angle_site_symmetry_3
_geom_angle
_geom_angle_publ_flag
O1 C1 H1A . . 109.5 ?
O1 C1 H1B . . 109.5 ?
H1A C1 H1B . . 109.5 ?
O1 C1 H1C . . 109.5 ?
H1A C1 H1C . . 109.5 ?
H1B C1 H1C . . 109.5 ?
O1 C2 C4 . . 125.2(3) ?
O1 C2 C3 . . 114.5(3) ?
C4 C2 C3 . . 120.2(4) ?
C5 C3 C2 . . 121.3(4) ?
C5 C3 H3A . . 119.3 ?
C2 C3 H3A . . 119.3 ?
C2 C4 C7 . . 120.3(3) ?
C2 C4 H4A . . 119.8 ?
C7 C4 H4A . . 119.8 ?
C3 C5 C6 . . 119.2(4) ?
C3 C5 H5A . . 120.4 ?
C6 C5 H5A . . 120.4 ?
N2 C6 C5 . . 120.2(3) ?
N2 C6 C7 . . 118.2(3) ?
C5 C6 C7 . . 121.6(4) ?
C10 C7 C6 . . 118.9(3) ?
C10 C7 C4 . . 124.0(3) ?
C6 C7 C4 . . 117.1(3) ?
N2 C8 C9 . . 120.2(4) ?
N2 C8 H8A . . 119.9 ?
C9 C8 H8A . . 119.9 ?
C8 C9 C10 . . 119.8(4) ?
C8 C9 H9A . . 120.1 ?
C10 C9 H9A . . 120.1 ?
C9 C10 C7 . . 119.2(3) ?
C9 C10 C11 . . 118.6(3) ?
C7 C10 C11 . . 122.2(3) ?
O2 C11 C10 . . 110.3(3) ?
O2 C11 C12 . . 111.8(2) ?
C10 C11 C12 . . 107.3(2) ?
O2 C11 H11A . . 109.1 ?
C10 C11 H11A . . 109.1 ?
C12 C11 H11A . . 109.1 ?
N1 C12 C11 . . 113.5(2) ?
N1 C12 C13 . . 107.5(2) ?
C11 C12 C13 . . 115.0(3) ?
N1 C12 H12A . . 106.8 ?
C11 C12 H12A . . 106.8 ?
C13 C12 H12A . . 106.8 ?
C18 C13 C12 . . 109.4(3) ?
C18 C13 H13A . . 109.8 ?
C12 C13 H13A . . 109.8 ?
C18 C13 H13B . . 109.8 ?
C12 C13 H13B . . 109.8 ?
H13A C13 H13B . . 108.2 ?
C15 C14 H14A . . 114.8 ?
C15 C14 H14B . . 128.6 ?
H14A C14 H14B . . 116.4 ?
C14 C15 C16 . . 124.6(4) ?
C14 C15 H15A . . 117.7 ?
C16 C15 H15A . . 117.7 ?
C15 C16 C17 . . 111.9(3) ?
C15 C16 C18 . . 113.1(3) ?
C17 C16 C18 . . 107.1(3) ?
C15 C16 H16A . . 108.2 ?
C17 C16 H16A . . 108.2 ?
C18 C16 H16A . . 108.2 ?
N1 C17 C16 . . 109.9(3) ?
N1 C17 H17A . . 109.7 ?
C16 C17 H17A . . 109.7 ?
N1 C17 H17B . . 109.7 ?
C16 C17 H17B . . 109.7 ?
H17A C17 H17B . . 108.2 ?
C19 C18 C13 . . 108.6(3) ?
C19 C18 C16 . . 108.9(3) ?
C13 C18 C16 . . 111.3(3) ?
C19 C18 H18A . . 109.3 ?
C13 C18 H18A . . 109.3 ?
C16 C18 H18A . . 109.3 ?
C18 C19 C20 . . 109.0(3) ?
C18 C19 H19A . . 109.9 ?
C20 C19 H19A . . 109.9 ?
C18 C19 H19B . . 109.9 ?
C20 C19 H19B . . 109.9 ?
H19A C19 H19B . . 108.3 ?
N1 C20 C19 . . 108.3(3) ?
N1 C20 H20A . . 110.0 ?
C19 C20 H20A . . 110.0 ?
N1 C20 H20B . . 110.0 ?
C19 C20 H20B . . 110.0 ?
H20A C20 H20B . . 108.4 ?
C17 N1 C20 . . 107.9(3) ?
C17 N1 C12 . . 108.6(2) ?
C20 N1 C12 . . 114.5(3) ?
C17 N1 H1 . . 113.3 ?
C20 N1 H1 . . 103.6 ?
C12 N1 H1 . . 108.9 ?
C8 N2 C6 . . 123.7(3) ?
C8 N2 H2A . . 118.1 ?
C6 N2 H2A . . 118.1 ?
C2 O1 C1 . . 117.7(3) ?
C11 O2 H2B . . 101(2) ?
Cl4 Zn1 Cl3 . . 112.85(4) ?
Cl4 Zn1 Cl1 . . 111.13(4) ?
Cl3 Zn1 Cl1 . . 110.66(4) ?
Cl4 Zn1 Cl2 . . 111.06(4) ?
Cl3 Zn1 Cl2 . . 105.47(4) ?
Cl1 Zn1 Cl2 . . 105.26(4) ?

loop_
_geom_bond_atom_site_label_1
_geom_bond_atom_site_label_2
_geom_bond_site_symmetry_2
_geom_bond_distance
_geom_bond_publ_flag
C1 O1 . 1.433(5) ?
C1 H1A . 0.9600 ?
C1 H1B . 0.9600 ?
C1 H1C . 0.9600 ?
C2 O1 . 1.361(4) ?
C2 C4 . 1.364(4) ?
C2 C3 . 1.419(5) ?
C3 C5 . 1.343(6) ?
C3 H3A . 0.9300 ?
C4 C7 . 1.431(5) ?
C4 H4A . 0.9300 ?
C5 C6 . 1.402(5) ?
C5 H5A . 0.9300 ?
C6 N2 . 1.367(5) ?
C6 C7 . 1.416(4) ?
C7 C10 . 1.404(5) ?
C8 N2 . 1.314(5) ?
C8 C9 . 1.386(5) ?
C8 H8A . 0.9300 ?
C9 C10 . 1.396(5) ?
C9 H9A . 0.9300 ?
C10 C11 . 1.514(4) ?
C11 O2 . 1.407(4) ?
C11 C12 . 1.534(4) ?
C11 H11A . 0.9800 ?
C12 N1 . 1.516(4) ?
C12 C13 . 1.554(4) ?
C12 H12A . 0.9800 ?
C13 C18 . 1.525(5) ?
C13 H13A . 0.9700 ?
C13 H13B . 0.9700 ?
C14 C15 . 1.330(6) ?
C14 H14A . 1.08 ?
C14 H14B . 0.88 ?
C15 C16 . 1.486(5) ?
C15 H15A . 0.9300 ?
C16 C17 . 1.537(5) ?
C16 C18 . 1.546(5) ?
C16 H16A . 0.9800 ?
C17 N1 . 1.506(5) ?
C17 H17A . 0.9700 ?
C17 H17B . 0.9700 ?
C18 C19 . 1.519(5) ?
C18 H18A . 0.9800 ?
C19 C20 . 1.529(5) ?
C19 H19A . 0.9700 ?
C19 H19B . 0.9700 ?
C20 N1 . 1.511(5) ?
C20 H20A . 0.9700 ?
C20 H20B . 0.9700 ?
N1 H1 . 1.01 ?
N2 H2A . 0.86 ?
O2 H2B . 1.06(4) ?
Cl1 Zn1 . 2.3097(10) y
Cl2 Zn1 . 2.3271(10) y
Cl3 Zn1 . 2.2701(11) y
Cl4 Zn1 . 2.2285(11) y

loop_
_geom_hbond_atom_site_label_D
_geom_hbond_atom_site_label_H
_geom_hbond_atom_site_label_A
_geom_hbond_site_symmetry_A
_geom_hbond_distance_DH
_geom_hbond_distance_HA
_geom_hbond_distance_DA
_geom_hbond_angle_DHA
_geom_hbond_publ_flag
N1 H1 Cl1 . 1.01 2.17 3.167(3) 169 y
N2 H2A Cl2 4_456 0.86 2.39 3.157(3) 148 y
O2 H2B Cl2 . 1.06(4) 2.19(4) 3.245(3) 170(3) y
